data_7150249
loop_
_publ_author_name
'Danila, Crenguta'
'B\"ohmer, Volker'
'Bolte, Michael'

_publ_section_title
;
 Conformational properties of cyanomethoxy calix[4]arenes.
;
_journal_issue 19
_journal_name_full 'Organic &amp; biomolecular chemistry'
_journal_page_first 3508
_journal_page_last 3513
_journal_paper_doi 10.1039/b507780j
_journal_volume 3
_journal_year 2005
_chemical_formula_sum 'C41 H43 Cl N4 O8.5'
_chemical_formula_weight 763.24
_chemical_name_systematic
;
?
;
_space_group_IT_number 2
_symmetry_cell_setting triclinic
_symmetry_space_group_name_Hall '-P 1'
_symmetry_space_group_name_H-M 'P -1'
_atom_sites_solution_hydrogens geom
_atom_sites_solution_primary direct
_atom_sites_solution_secondary difmap
_audit_creation_method SHELXL-97
_cell_angle_alpha 74.256(5)
_cell_angle_beta 85.809(6)
_cell_angle_gamma 83.824(5)
_cell_formula_units_Z 4
_cell_length_a 11.4637(8)
_cell_length_b 18.3534(12)
_cell_length_c 19.8397(14)
_cell_measurement_reflns_used 35216
_cell_measurement_temperature 100(2)
_cell_measurement_theta_max 27.1
_cell_measurement_theta_min 2.2
_cell_volume 3990.1(5)
_computing_cell_refinement 'X-Area (Stoe & Cie, 2001)'
_computing_data_collection 'X-Area (Stoe & Cie, 2001)'
_computing_data_reduction 'X-Area (Stoe & Cie, 2001)'
_computing_molecular_graphics 'XP in SHELXTL-Plus (Sheldrick, 1991)'
_computing_structure_refinement 'SHELXL97 (Sheldrick, 1997) '
_computing_structure_solution 'SHELXS97 (Sheldrick, 1990) '
_diffrn_ambient_temperature 100(2)
_diffrn_measured_fraction_theta_full 0.995
_diffrn_measured_fraction_theta_max 0.995
_diffrn_measurement_device_type 'STOE IPDS II two-circle-diffractometer'
_diffrn_measurement_method \w
_diffrn_radiation_monochromator graphite
_diffrn_radiation_source 'fine-focus sealed tube'
_diffrn_radiation_type MoK\a
_diffrn_radiation_wavelength 0.71073
_diffrn_reflns_av_R_equivalents 0.0626
_diffrn_reflns_av_sigmaI/netI 0.0622
_diffrn_reflns_limit_h_max 13
_diffrn_reflns_limit_h_min -13
_diffrn_reflns_limit_k_max 21
_diffrn_reflns_limit_k_min -21
_diffrn_reflns_limit_l_max 23
_diffrn_reflns_limit_l_min -23
_diffrn_reflns_number 32778
_diffrn_reflns_theta_full 25.03
_diffrn_reflns_theta_max 25.03
_diffrn_reflns_theta_min 2.22
_diffrn_standards_decay_% 0
_diffrn_standards_interval_time 0
_diffrn_standards_number 0
_exptl_absorpt_coefficient_mu 0.153
_exptl_absorpt_correction_T_max 0.9355
_exptl_absorpt_correction_T_min 0.9245
_exptl_absorpt_correction_type multi-scan
_exptl_absorpt_process_details 'MULABS (Spek, 1990; Blessing, 1995)'
_exptl_crystal_colour colourless
_exptl_crystal_density_diffrn 1.271
_exptl_crystal_density_method 'not measured'
_exptl_crystal_description block
_exptl_crystal_F_000 1608
_exptl_crystal_size_max 0.52
_exptl_crystal_size_mid 0.48
_exptl_crystal_size_min 0.44
_refine_diff_density_max 2.012
_refine_diff_density_min -0.773
_refine_diff_density_rms 0.085
_refine_ls_extinction_method none
_refine_ls_goodness_of_fit_ref 1.010
_refine_ls_hydrogen_treatment mixed
_refine_ls_matrix_type full
_refine_ls_number_parameters 1016
_refine_ls_number_reflns 14045
_refine_ls_number_restraints 0
_refine_ls_restrained_S_all 1.010
_refine_ls_R_factor_all 0.0916
_refine_ls_R_factor_gt 0.0753
_refine_ls_shift/su_max 0.000
_refine_ls_shift/su_mean 0.000
_refine_ls_structure_factor_coef Fsqd
_refine_ls_weighting_details
;
calc w=1/[\s^2^(Fo^2^)+(0.1679P)^2^+0.0000P] where
P=(Fo^2^+2Fc^2^)/3
;
_refine_ls_weighting_scheme calc
_refine_ls_wR_factor_gt 0.2126
_refine_ls_wR_factor_ref 0.2260
_reflns_number_gt 10482
_reflns_number_total 14045
_reflns_threshold_expression I>2\s(I)
_cod_data_source_file b507780j.txt
_cod_data_source_block boeh17
_cod_depositor_comments
;
The following automatic conversions were performed:
'_symmetry_cell_setting' value 'Triclinic' changed to 'triclinic'
according to '/home/saulius/struct/CIF-dictionaries/cif_core.dic'
dictionary named 'cif_core.dic' version 2.4.1 from 2010-06-29.

Automatic conversion script
Id: cif_fix_enum 1527 2010-12-29 10:47:43Z saulius 
;
_cod_original_sg_symbol_H-M P-1
_cod_original_formula_sum 'C41 H43 Cl N4 O8.50'
_cod_database_code 7150249

loop_
_symmetry_equiv_pos_as_xyz
'x, y, z'
'-x, -y, -z'

loop_
_atom_site_label
_atom_site_type_symbol
_atom_site_fract_x
_atom_site_fract_y
_atom_site_fract_z
_atom_site_U_iso_or_equiv
_atom_site_adp_type
_atom_site_occupancy
_atom_site_symmetry_multiplicity
_atom_site_calc_flag
_atom_site_refinement_flags
_atom_site_disorder_assembly
_atom_site_disorder_group
C1 C 0.3769(3) 0.73481(17) 0.25331(17) 0.0360(6) Uani 1 1 d . . .
H1A H 0.3461 0.7742 0.2122 0.043 Uiso 1 1 calc R . .
H1B H 0.3124 0.7032 0.2752 0.043 Uiso 1 1 calc R . .
C11 C 0.4160(2) 0.77306(17) 0.30569(16) 0.0332(6) Uani 1 1 d . . .
C12 C 0.4843(2) 0.83582(16) 0.28440(15) 0.0308(6) Uani 1 1 d . . .
C13 C 0.5254(2) 0.86928(15) 0.33313(15) 0.0303(6) Uani 1 1 d . . .
C14 C 0.4991(2) 0.83910(16) 0.40367(16) 0.0332(6) Uani 1 1 d . . .
H14 H 0.5278 0.8599 0.4375 0.040 Uiso 1 1 calc R . .
C15 C 0.4307(3) 0.77821(18) 0.42494(16) 0.0374(7) Uani 1 1 d . . .
C16 C 0.3886(3) 0.74567(17) 0.37647(17) 0.0358(6) Uani 1 1 d . . .
H16 H 0.3410 0.7045 0.3923 0.043 Uiso 1 1 calc R . .
O12 O 0.51385(18) 0.86848(12) 0.21660(11) 0.0367(5) Uani 1 1 d . . .
H12 H 0.4898 0.8439 0.1912 0.044 Uiso 1 1 calc R . .
N15 N 0.4013(3) 0.74815(16) 0.49977(14) 0.0437(6) Uani 1 1 d . . .
O151 O 0.3183(2) 0.70860(16) 0.51687(13) 0.0557(6) Uani 1 1 d . . .
O152 O 0.4615(3) 0.76362(15) 0.54243(13) 0.0580(7) Uani 1 1 d . . .
C2 C 0.5984(2) 0.93674(15) 0.30830(15) 0.0308(6) Uani 1 1 d . . .
H2A H 0.5887 0.9672 0.3429 0.037 Uiso 1 1 calc R . .
H2B H 0.5698 0.9695 0.2631 0.037 Uiso 1 1 calc R . .
C21 C 0.7282(2) 0.91137(15) 0.29891(15) 0.0307(6) Uani 1 1 d . . .
C22 C 0.7845(3) 0.91870(15) 0.23323(15) 0.0312(6) Uani 1 1 d . . .
C23 C 0.9002(3) 0.88796(16) 0.22582(17) 0.0344(6) Uani 1 1 d . . .
C24 C 0.9610(3) 0.85464(16) 0.28593(18) 0.0375(7) Uani 1 1 d . . .
H24 H 1.0397 0.8336 0.2814 0.045 Uiso 1 1 calc R . .
C25 C 0.9110(3) 0.85070(16) 0.35323(17) 0.0355(6) Uani 1 1 d . . .
C26 C 0.7940(3) 0.87816(16) 0.35830(16) 0.0339(6) Uani 1 1 d . . .
H26 H 0.7572 0.8744 0.4035 0.041 Uiso 1 1 calc R . .
O22 O 0.72129(18) 0.95203(11) 0.17280(11) 0.0328(4) Uani 1 1 d . . .
C28 C 0.7172(3) 1.03371(16) 0.14680(16) 0.0386(7) Uani 1 1 d . . .
H28A H 0.7423 1.0555 0.1833 0.046 Uiso 1 1 calc R . .
H28B H 0.6358 1.0550 0.1354 0.046 Uiso 1 1 calc R . .
C29 C 0.7956(3) 1.05410(17) 0.08349(18) 0.0404(7) Uani 1 1 d . . .
N29 N 0.8561(3) 1.06576(16) 0.03418(17) 0.0522(7) Uani 1 1 d . . .
C27 C 0.9846(3) 0.81529(17) 0.41871(18) 0.0421(7) Uani 1 1 d . . .
C271 C 0.9144(3) 0.8201(2) 0.48653(19) 0.0525(9) Uani 1 1 d . . .
H27A H 0.8440 0.7928 0.4912 0.079 Uiso 1 1 calc R . .
H27B H 0.8911 0.8735 0.4849 0.079 Uiso 1 1 calc R . .
H27C H 0.9631 0.7970 0.5268 0.079 Uiso 1 1 calc R . .
C272 C 1.0238(3) 0.73115(19) 0.4233(2) 0.0546(9) Uani 1 1 d . . .
H27D H 1.0692 0.7274 0.3804 0.082 Uiso 1 1 calc R . .
H27E H 0.9544 0.7028 0.4287 0.082 Uiso 1 1 calc R . .
H27F H 1.0727 0.7097 0.4638 0.082 Uiso 1 1 calc R . .
C273 C 1.0935(3) 0.85828(19) 0.4131(2) 0.0488(8) Uani 1 1 d . . .
H27G H 1.1400 0.8557 0.3702 0.073 Uiso 1 1 calc R . .
H27H H 1.1411 0.8351 0.4538 0.073 Uiso 1 1 calc R . .
H27I H 1.0693 0.9115 0.4116 0.073 Uiso 1 1 calc R . .
C3 C 0.9565(3) 0.88679(17) 0.15427(18) 0.0384(7) Uani 1 1 d . . .
H3A H 1.0400 0.8964 0.1530 0.046 Uiso 1 1 calc R . .
H3B H 0.9170 0.9283 0.1179 0.046 Uiso 1 1 calc R . .
C31 C 0.9488(3) 0.81117(17) 0.13712(16) 0.0360(6) Uani 1 1 d . . .
C32 C 0.8436(3) 0.79105(17) 0.11792(16) 0.0351(6) Uani 1 1 d . . .
C33 C 0.8370(3) 0.72071(17) 0.10274(16) 0.0349(6) Uani 1 1 d . . .
C34 C 0.9379(3) 0.67186(17) 0.10567(17) 0.0378(7) Uani 1 1 d . . .
H34 H 0.9361 0.6243 0.0956 0.045 Uiso 1 1 calc R . .
C35 C 1.0416(3) 0.69261(17) 0.12338(17) 0.0373(7) Uani 1 1 d . . .
C36 C 1.0481(3) 0.76155(17) 0.13924(17) 0.0380(7) Uani 1 1 d . . .
H36 H 1.1206 0.7741 0.1514 0.046 Uiso 1 1 calc R . .
O32 O 0.74216(18) 0.83720(12) 0.11099(12) 0.0391(5) Uani 1 1 d . . .
H32 H 0.7484 0.8734 0.1285 0.047 Uiso 1 1 calc R . .
N35 N 1.1492(2) 0.64166(15) 0.12522(17) 0.0452(7) Uani 1 1 d . . .
O351 O 1.1437(2) 0.58104(13) 0.10960(15) 0.0500(6) Uani 1 1 d . . .
O352 O 1.2404(2) 0.66120(16) 0.1403(2) 0.0699(9) Uani 1 1 d . . .
C4 C 0.7210(3) 0.70063(17) 0.08361(17) 0.0378(7) Uani 1 1 d . . .
H4A H 0.7366 0.6621 0.0567 0.045 Uiso 1 1 calc R . .
H4B H 0.6798 0.7465 0.0531 0.045 Uiso 1 1 calc R . .
C41 C 0.6420(3) 0.66977(17) 0.14787(17) 0.0358(6) Uani 1 1 d . . .
C42 C 0.5421(3) 0.71135(16) 0.16666(16) 0.0327(6) Uani 1 1 d . . .
C43 C 0.4768(2) 0.68507(16) 0.22894(16) 0.0338(6) Uani 1 1 d . . .
C44 C 0.5095(3) 0.61196(17) 0.27044(17) 0.0387(7) Uani 1 1 d . . .
H44 H 0.4660 0.5931 0.3131 0.046 Uiso 1 1 calc R . .
C45 C 0.6034(3) 0.56592(17) 0.25154(18) 0.0419(7) Uani 1 1 d . A .
C46 C 0.6705(3) 0.59703(17) 0.19094(18) 0.0400(7) Uani 1 1 d . . .
H46 H 0.7379 0.5676 0.1786 0.048 Uiso 1 1 calc R . .
O42 O 0.50758(18) 0.78388(11) 0.12381(11) 0.0345(4) Uani 1 1 d . . .
C48 C 0.4478(3) 0.78397(18) 0.06314(16) 0.0385(7) Uani 1 1 d . . .
H48A H 0.3620 0.7844 0.0737 0.046 Uiso 1 1 calc R . .
H48B H 0.4751 0.7382 0.0470 0.046 Uiso 1 1 calc R . .
C49 C 0.4755(3) 0.8535(2) 0.00888(19) 0.0463(8) Uani 1 1 d . . .
N49 N 0.4988(3) 0.9076(2) -0.03312(19) 0.0674(10) Uani 1 1 d . . .
C47 C 0.6323(3) 0.48341(18) 0.2952(2) 0.0516(9) Uani 1 1 d . . .
C471 C 0.6893(11) 0.4847(4) 0.3618(6) 0.078(3) Uani 0.552(8) 1 d P A 1
H47A H 0.7561 0.5158 0.3495 0.118 Uiso 0.552(8) 1 calc PR A 1
H47B H 0.7169 0.4328 0.3872 0.118 Uiso 0.552(8) 1 calc PR A 1
H47C H 0.6317 0.5065 0.3916 0.118 Uiso 0.552(8) 1 calc PR A 1
C472 C 0.5326(6) 0.4392(3) 0.3056(4) 0.054(2) Uani 0.552(8) 1 d P A 1
H47D H 0.5028 0.4413 0.2600 0.081 Uiso 0.552(8) 1 calc PR A 1
H47E H 0.4707 0.4600 0.3337 0.081 Uiso 0.552(8) 1 calc PR A 1
H47F H 0.5566 0.3863 0.3300 0.081 Uiso 0.552(8) 1 calc PR A 1
C473 C 0.7346(8) 0.4400(4) 0.2546(6) 0.081(3) Uani 0.552(8) 1 d P A 1
H47G H 0.8053 0.4675 0.2466 0.122 Uiso 0.552(8) 1 calc PR A 1
H47H H 0.7068 0.4387 0.2094 0.122 Uiso 0.552(8) 1 calc PR A 1
H47I H 0.7532 0.3880 0.2833 0.122 Uiso 0.552(8) 1 calc PR A 1
C474 C 0.5445(10) 0.4633(5) 0.3652(6) 0.071(3) Uani 0.448(8) 1 d P A 2
H47J H 0.4628 0.4727 0.3513 0.106 Uiso 0.448(8) 1 calc PR A 2
H47K H 0.5574 0.4956 0.3956 0.106 Uiso 0.448(8) 1 calc PR A 2
H47L H 0.5608 0.4098 0.3906 0.106 Uiso 0.448(8) 1 calc PR A 2
C475 C 0.5990(9) 0.4311(5) 0.2521(5) 0.062(3) Uani 0.448(8) 1 d P A 2
H47M H 0.5168 0.4442 0.2395 0.092 Uiso 0.448(8) 1 calc PR A 2
H47N H 0.6094 0.3780 0.2799 0.092 Uiso 0.448(8) 1 calc PR A 2
H47O H 0.6497 0.4378 0.2093 0.092 Uiso 0.448(8) 1 calc PR A 2
C476 C 0.7523(9) 0.4678(6) 0.3180(8) 0.070(3) Uani 0.448(8) 1 d P A 2
H47P H 0.7650 0.4148 0.3457 0.105 Uiso 0.448(8) 1 calc PR A 2
H47Q H 0.7658 0.5016 0.3468 0.105 Uiso 0.448(8) 1 calc PR A 2
H47R H 0.8071 0.4766 0.2769 0.105 Uiso 0.448(8) 1 calc PR A 2
C5 C 0.2705(3) 0.00818(16) 0.24495(16) 0.0334(6) Uani 1 1 d . . .
H5A H 0.2574 -0.0459 0.2661 0.040 Uiso 1 1 calc R . .
H5B H 0.3238 0.0113 0.2029 0.040 Uiso 1 1 calc R . .
C51 C 0.3260(2) 0.03907(16) 0.29715(16) 0.0308(6) Uani 1 1 d . . .
C52 C 0.3790(2) 0.10859(16) 0.27242(15) 0.0324(6) Uani 1 1 d . . .
C53 C 0.4201(2) 0.14422(16) 0.31991(16) 0.0328(6) Uani 1 1 d . . .
C54 C 0.4123(2) 0.10880(16) 0.39070(16) 0.0334(6) Uani 1 1 d . . .
H54 H 0.4397 0.1316 0.4235 0.040 Uiso 1 1 calc R . .
C55 C 0.3636(2) 0.03887(16) 0.41401(16) 0.0325(6) Uani 1 1 d . . .
C56 C 0.3208(2) 0.00479(16) 0.36773(15) 0.0313(6) Uani 1 1 d . . .
H56 H 0.2878 -0.0424 0.3850 0.038 Uiso 1 1 calc R . .
O52 O 0.3859(2) 0.13719(12) 0.20250(11) 0.0383(5) Uani 1 1 d . . .
H52 H 0.4096 0.1808 0.1927 0.046 Uiso 1 1 calc R . .
N55 N 0.3598(2) 0.00075(15) 0.48817(13) 0.0349(5) Uani 1 1 d . . .
O551 O 0.3376(2) -0.06659(13) 0.50651(11) 0.0410(5) Uani 1 1 d . . .
O552 O 0.3796(2) 0.03619(13) 0.52995(12) 0.0431(5) Uani 1 1 d . . .
C6 C 0.4744(3) 0.21962(16) 0.29438(17) 0.0356(6) Uani 1 1 d . . .
H6A H 0.5324 0.2169 0.2554 0.043 Uiso 1 1 calc R . .
H6B H 0.5169 0.2278 0.3330 0.043 Uiso 1 1 calc R . .
C61 C 0.3839(2) 0.28713(16) 0.26928(16) 0.0344(6) Uani 1 1 d . . .
C62 C 0.3623(2) 0.31738(16) 0.19877(16) 0.0324(6) Uani 1 1 d . . .
C63 C 0.2742(2) 0.37600(16) 0.17533(17) 0.0337(6) Uani 1 1 d . . .
C64 C 0.2124(3) 0.40644(17) 0.22593(17) 0.0361(6) Uani 1 1 d . . .
H64 H 0.1527 0.4467 0.2114 0.043 Uiso 1 1 calc R . .
C65 C 0.2344(3) 0.38038(18) 0.29706(18) 0.0393(7) Uani 1 1 d . . .
C66 C 0.3190(3) 0.31948(18) 0.31780(17) 0.0381(7) Uani 1 1 d . . .
H66 H 0.3329 0.2994 0.3662 0.046 Uiso 1 1 calc R . .
O62 O 0.42796(17) 0.28573(11) 0.14962(11) 0.0353(5) Uani 1 1 d . . .
C68 C 0.5333(2) 0.32192(17) 0.12271(18) 0.0362(6) Uani 1 1 d . . .
H68A H 0.5661 0.3406 0.1590 0.043 Uiso 1 1 calc R . .
H68B H 0.5165 0.3656 0.0816 0.043 Uiso 1 1 calc R . .
C69 C 0.6158(3) 0.26413(18) 0.10267(18) 0.0410(7) Uani 1 1 d . . .
N69 N 0.6791(3) 0.21740(18) 0.0883(2) 0.0589(9) Uani 1 1 d . . .
C67 C 0.1644(3) 0.4192(2) 0.3494(2) 0.0512(8) Uani 1 1 d . . .
C671 C 0.1694(4) 0.5062(2) 0.3236(2) 0.0681(12) Uani 1 1 d . . .
H67A H 0.1246 0.5304 0.3569 0.102 Uiso 1 1 calc R . .
H67B H 0.1355 0.5252 0.2775 0.102 Uiso 1 1 calc R . .
H67C H 0.2513 0.5180 0.3200 0.102 Uiso 1 1 calc R . .
C672 C 0.2128(4) 0.3925(2) 0.4226(2) 0.0578(9) Uani 1 1 d . . .
H67D H 0.1657 0.4184 0.4539 0.087 Uiso 1 1 calc R . .
H67E H 0.2946 0.4044 0.4203 0.087 Uiso 1 1 calc R . .
H67F H 0.2094 0.3374 0.4406 0.087 Uiso 1 1 calc R . .
C673 C 0.0370(4) 0.3991(4) 0.3543(3) 0.0882(17) Uani 1 1 d . . .
H67G H -0.0093 0.4232 0.3873 0.132 Uiso 1 1 calc R . .
H67H H 0.0352 0.3438 0.3708 0.132 Uiso 1 1 calc R . .
H67I H 0.0037 0.4175 0.3080 0.132 Uiso 1 1 calc R . .
C7 C 0.2442(2) 0.40418(17) 0.09913(17) 0.0352(6) Uani 1 1 d . . .
H7A H 0.3072 0.3846 0.0701 0.042 Uiso 1 1 calc R . .
H7B H 0.2403 0.4604 0.0846 0.042 Uiso 1 1 calc R . .
C71 C 0.1280(2) 0.37915(16) 0.08615(15) 0.0321(6) Uani 1 1 d . . .
C72 C 0.1225(2) 0.30427(16) 0.08037(15) 0.0324(6) Uani 1 1 d . . .
C73 C 0.0158(3) 0.27880(16) 0.06959(15) 0.0324(6) Uani 1 1 d . . .
C74 C -0.0846(3) 0.32813(16) 0.06431(15) 0.0330(6) Uani 1 1 d . . .
H74 H -0.1574 0.3123 0.0564 0.040 Uiso 1 1 calc R . .
C75 C -0.0789(2) 0.40145(16) 0.07065(15) 0.0322(6) Uani 1 1 d . . .
C76 C 0.0260(2) 0.42709(16) 0.08127(16) 0.0331(6) Uani 1 1 d . . .
H76 H 0.0275 0.4774 0.0851 0.040 Uiso 1 1 calc R . .
O72 O 0.22395(17) 0.25871(11) 0.08587(11) 0.0355(5) Uani 1 1 d . . .
H72 H 0.2112 0.2160 0.0816 0.043 Uiso 1 1 calc R . .
N75 N -0.1861(2) 0.45185(14) 0.06660(14) 0.0356(5) Uani 1 1 d . . .
O751 O -0.18133(19) 0.51768(12) 0.06990(13) 0.0441(5) Uani 1 1 d . . .
O752 O -0.28013(19) 0.42736(13) 0.06070(14) 0.0477(6) Uani 1 1 d . . .
C8 C 0.0100(3) 0.19700(16) 0.06731(16) 0.0363(6) Uani 1 1 d . . .
H8A H -0.0676 0.1913 0.0515 0.044 Uiso 1 1 calc R . .
H8B H 0.0711 0.1840 0.0335 0.044 Uiso 1 1 calc R . .
C81 C 0.0292(3) 0.14351(16) 0.13956(15) 0.0325(6) Uani 1 1 d . . .
C82 C 0.1316(2) 0.09498(15) 0.15611(15) 0.0311(6) Uani 1 1 d . . .
C83 C 0.1541(2) 0.05397(15) 0.22411(15) 0.0311(6) Uani 1 1 d . . .
C84 C 0.0690(3) 0.06191(16) 0.27679(16) 0.0331(6) Uani 1 1 d . . .
H84 H 0.0820 0.0332 0.3237 0.040 Uiso 1 1 calc R . .
C85 C -0.0332(2) 0.11006(16) 0.26305(16) 0.0323(6) Uani 1 1 d . . .
C86 C -0.0520(2) 0.14935(16) 0.19424(16) 0.0343(6) Uani 1 1 d . . .
H86 H -0.1227 0.1815 0.1837 0.041 Uiso 1 1 calc R . .
O82 O 0.21987(18) 0.09568(11) 0.10271(10) 0.0347(4) Uani 1 1 d . . .
C88 C 0.2094(3) 0.04573(17) 0.06018(16) 0.0369(6) Uani 1 1 d . . .
H88A H 0.2598 0.0607 0.0169 0.044 Uiso 1 1 calc R . .
H88B H 0.1271 0.0505 0.0464 0.044 Uiso 1 1 calc R . .
C89 C 0.2437(3) -0.03391(19) 0.09697(17) 0.0387(7) Uani 1 1 d . . .
N89 N 0.2698(3) -0.09591(16) 0.12663(16) 0.0471(7) Uani 1 1 d . . .
C87 C -0.1185(3) 0.12513(17) 0.32257(16) 0.0361(6) Uani 1 1 d . . .
C871 C -0.1171(4) 0.2082(2) 0.3234(2) 0.0621(10) Uani 1 1 d . . .
H87A H -0.1390 0.2416 0.2777 0.093 Uiso 1 1 calc R . .
H87B H -0.0380 0.2172 0.3332 0.093 Uiso 1 1 calc R . .
H87C H -0.1732 0.2191 0.3599 0.093 Uiso 1 1 calc R . .
C872 C -0.0839(3) 0.0747(2) 0.39484(18) 0.0496(8) Uani 1 1 d . . .
H87D H -0.0045 0.0837 0.4039 0.074 Uiso 1 1 calc R . .
H87E H -0.0855 0.0211 0.3958 0.074 Uiso 1 1 calc R . .
H87F H -0.1395 0.0869 0.4310 0.074 Uiso 1 1 calc R . .
C873 C -0.2425(3) 0.10874(19) 0.31110(17) 0.0393(7) Uani 1 1 d . . .
H87G H -0.2675 0.1402 0.2653 0.059 Uiso 1 1 calc R . .
H87H H -0.2967 0.1205 0.3480 0.059 Uiso 1 1 calc R . .
H87I H -0.2427 0.0549 0.3127 0.059 Uiso 1 1 calc R . .
O1M O 0.5483(2) 0.58686(18) 0.03400(16) 0.0663(7) Uani 1 1 d . . .
H1M H 0.6133 0.5701 0.0519 0.080 Uiso 1 1 calc R . .
C1M C 0.4585(3) 0.5546(2) 0.0794(2) 0.0595(10) Uani 1 1 d . . .
H1MA H 0.4539 0.5025 0.0764 0.089 Uiso 1 1 calc R . .
H1MB H 0.3838 0.5847 0.0663 0.089 Uiso 1 1 calc R . .
H1MC H 0.4745 0.5536 0.1275 0.089 Uiso 1 1 calc R . .
C1L C 0.7646(3) 0.70066(18) 0.30752(19) 0.0445(8) Uani 1 1 d . . .
H1L1 H 0.7781 0.7552 0.2944 0.053 Uiso 1 1 calc R . .
H1L2 H 0.7064 0.6934 0.2760 0.053 Uiso 1 1 calc R . .
Cl1 Cl 0.89820(8) 0.64617(5) 0.29620(5) 0.0532(2) Uani 1 1 d . . .
Cl2 Cl 0.70801(9) 0.67436(6) 0.39467(5) 0.0572(3) Uani 1 1 d . . .

loop_
_atom_site_aniso_label
_atom_site_aniso_U_11
_atom_site_aniso_U_22
_atom_site_aniso_U_33
_atom_site_aniso_U_23
_atom_site_aniso_U_13
_atom_site_aniso_U_12
C1 0.0319(15) 0.0355(15) 0.0419(17) -0.0116(13) 0.0021(12) -0.0081(12)
C11 0.0272(13) 0.0332(14) 0.0397(16) -0.0110(13) -0.0020(11) -0.0014(11)
C12 0.0282(13) 0.0306(14) 0.0330(15) -0.0094(12) 0.0003(11) 0.0015(11)
C13 0.0258(13) 0.0265(13) 0.0382(15) -0.0098(12) -0.0013(11) 0.0020(11)
C14 0.0328(14) 0.0301(14) 0.0351(15) -0.0072(12) -0.0042(11) 0.0018(11)
C15 0.0373(16) 0.0368(16) 0.0357(16) -0.0056(13) -0.0038(12) -0.0016(13)
C16 0.0324(14) 0.0296(14) 0.0428(17) -0.0047(13) -0.0020(12) -0.0033(12)
O12 0.0405(11) 0.0380(11) 0.0348(11) -0.0138(9) 0.0043(8) -0.0111(9)
N15 0.0510(16) 0.0420(15) 0.0362(14) -0.0043(12) -0.0048(12) -0.0096(13)
O151 0.0611(16) 0.0600(16) 0.0403(13) -0.0004(12) 0.0012(11) -0.0165(13)
O152 0.0852(19) 0.0515(14) 0.0383(13) -0.0083(11) -0.0052(12) -0.0186(14)
C2 0.0333(14) 0.0257(13) 0.0338(15) -0.0097(12) 0.0012(11) -0.0011(11)
C21 0.0338(14) 0.0213(12) 0.0379(15) -0.0096(11) -0.0004(11) -0.0032(11)
C22 0.0357(15) 0.0206(12) 0.0374(15) -0.0070(11) -0.0021(11) -0.0046(11)
C23 0.0363(15) 0.0229(13) 0.0452(17) -0.0112(12) 0.0077(12) -0.0090(11)
C24 0.0301(14) 0.0257(14) 0.057(2) -0.0121(14) -0.0024(13) -0.0035(11)
C25 0.0334(15) 0.0267(14) 0.0465(18) -0.0073(13) -0.0042(12) -0.0085(12)
C26 0.0370(15) 0.0246(13) 0.0396(16) -0.0068(12) -0.0005(12) -0.0055(11)
O22 0.0404(11) 0.0214(9) 0.0356(11) -0.0066(8) 0.0008(8) -0.0026(8)
C28 0.0562(19) 0.0211(13) 0.0369(16) -0.0064(12) -0.0016(13) 0.0005(13)
C29 0.060(2) 0.0234(14) 0.0399(18) -0.0099(13) -0.0014(15) -0.0076(13)
N29 0.076(2) 0.0343(14) 0.0486(18) -0.0135(13) 0.0072(16) -0.0160(14)
C27 0.0421(17) 0.0302(15) 0.0518(19) -0.0038(14) -0.0121(14) -0.0053(13)
C271 0.054(2) 0.055(2) 0.046(2) -0.0062(17) -0.0116(16) -0.0077(17)
C272 0.058(2) 0.0340(17) 0.069(2) -0.0047(17) -0.0206(18) -0.0036(16)
C273 0.0412(18) 0.0360(16) 0.068(2) -0.0084(16) -0.0141(16) -0.0045(14)
C3 0.0362(15) 0.0293(14) 0.0504(18) -0.0136(14) 0.0097(13) -0.0069(12)
C31 0.0394(16) 0.0278(14) 0.0405(16) -0.0098(13) 0.0117(12) -0.0086(12)
C32 0.0362(15) 0.0285(14) 0.0391(16) -0.0088(13) 0.0085(12) -0.0032(12)
C33 0.0367(15) 0.0301(14) 0.0386(16) -0.0115(13) 0.0072(12) -0.0057(12)
C34 0.0415(16) 0.0294(14) 0.0421(17) -0.0115(13) 0.0084(13) -0.0040(12)
C35 0.0360(15) 0.0285(14) 0.0468(18) -0.0119(13) 0.0092(12) -0.0030(12)
C36 0.0346(15) 0.0337(15) 0.0463(18) -0.0124(14) 0.0079(12) -0.0077(12)
O32 0.0364(11) 0.0311(10) 0.0538(13) -0.0196(10) 0.0021(9) -0.0016(9)
N35 0.0365(14) 0.0326(14) 0.0686(19) -0.0191(14) 0.0057(12) -0.0034(11)
O351 0.0453(13) 0.0300(11) 0.0773(18) -0.0214(12) 0.0002(11) 0.0013(10)
O352 0.0362(13) 0.0575(16) 0.131(3) -0.0535(18) -0.0012(14) 0.0007(12)
C4 0.0384(16) 0.0325(15) 0.0449(17) -0.0167(14) 0.0037(13) -0.0004(12)
C41 0.0357(15) 0.0291(14) 0.0459(17) -0.0150(13) 0.0001(12) -0.0062(12)
C42 0.0354(15) 0.0254(13) 0.0386(16) -0.0099(12) -0.0044(12) -0.0035(11)
C43 0.0313(14) 0.0309(14) 0.0406(16) -0.0100(13) -0.0022(12) -0.0074(12)
C44 0.0406(16) 0.0310(15) 0.0450(17) -0.0068(13) -0.0025(13) -0.0136(13)
C45 0.0444(17) 0.0272(15) 0.054(2) -0.0066(14) -0.0091(14) -0.0087(13)
C46 0.0364(16) 0.0287(14) 0.057(2) -0.0156(14) -0.0022(14) -0.0034(12)
O42 0.0378(11) 0.0296(10) 0.0360(11) -0.0076(9) -0.0050(8) -0.0030(8)
C48 0.0389(16) 0.0392(16) 0.0389(16) -0.0130(14) -0.0054(12) -0.0013(13)
C49 0.0461(18) 0.051(2) 0.0408(18) -0.0090(17) -0.0071(14) -0.0054(15)
N49 0.075(2) 0.065(2) 0.056(2) 0.0018(19) -0.0142(17) -0.0161(19)
C47 0.058(2) 0.0254(15) 0.069(2) -0.0035(16) -0.0141(18) -0.0075(15)
C471 0.100(8) 0.033(4) 0.093(7) 0.012(4) -0.045(6) -0.013(4)
C472 0.055(4) 0.027(3) 0.077(5) 0.000(3) -0.009(3) -0.014(3)
C473 0.076(6) 0.029(3) 0.122(8) -0.003(4) 0.014(5) 0.011(3)
C474 0.077(7) 0.040(5) 0.078(7) 0.008(5) 0.007(5) 0.003(4)
C475 0.079(7) 0.030(4) 0.072(6) -0.008(4) -0.007(5) -0.001(4)
C476 0.049(5) 0.041(5) 0.105(9) 0.008(6) -0.017(5) 0.000(4)
C5 0.0352(15) 0.0276(14) 0.0363(15) -0.0080(12) 0.0021(12) -0.0014(12)
C51 0.0242(13) 0.0263(13) 0.0411(16) -0.0093(12) 0.0005(11) 0.0009(10)
C52 0.0283(13) 0.0301(14) 0.0358(16) -0.0053(12) 0.0010(11) -0.0001(11)
C53 0.0228(13) 0.0285(14) 0.0451(17) -0.0076(13) -0.0012(11) 0.0003(11)
C54 0.0255(13) 0.0315(14) 0.0425(16) -0.0095(13) -0.0027(11) 0.0005(11)
C55 0.0260(13) 0.0326(14) 0.0379(16) -0.0092(13) 0.0035(11) -0.0014(11)
C56 0.0260(13) 0.0266(13) 0.0396(16) -0.0078(12) 0.0033(11) -0.0005(11)
O52 0.0486(12) 0.0292(10) 0.0361(11) -0.0048(9) 0.0000(9) -0.0104(9)
N55 0.0303(12) 0.0395(14) 0.0366(13) -0.0136(12) 0.0031(10) -0.0044(10)
O551 0.0458(12) 0.0401(12) 0.0357(11) -0.0065(10) 0.0039(9) -0.0105(10)
O552 0.0458(12) 0.0468(12) 0.0391(12) -0.0169(11) 0.0015(9) -0.0036(10)
C6 0.0299(14) 0.0306(14) 0.0431(17) -0.0040(13) -0.0027(12) -0.0031(12)
C61 0.0287(14) 0.0280(14) 0.0433(17) -0.0023(13) -0.0032(12) -0.0058(11)
C62 0.0287(14) 0.0268(13) 0.0421(16) -0.0091(12) 0.0030(11) -0.0078(11)
C63 0.0272(14) 0.0251(13) 0.0469(17) -0.0042(12) -0.0026(12) -0.0069(11)
C64 0.0301(14) 0.0288(14) 0.0469(18) -0.0068(13) 0.0019(12) -0.0027(12)
C65 0.0316(15) 0.0348(15) 0.0491(18) -0.0076(14) 0.0031(13) -0.0048(12)
C66 0.0330(15) 0.0370(16) 0.0414(17) -0.0049(13) -0.0001(12) -0.0062(12)
O62 0.0288(10) 0.0307(10) 0.0476(12) -0.0112(9) 0.0047(8) -0.0100(8)
C68 0.0280(14) 0.0305(14) 0.0507(18) -0.0114(13) 0.0049(12) -0.0088(11)
C69 0.0306(15) 0.0368(16) 0.058(2) -0.0143(15) 0.0019(13) -0.0110(13)
N69 0.0379(16) 0.0470(17) 0.101(3) -0.0364(18) 0.0066(15) -0.0055(14)
C67 0.0447(19) 0.054(2) 0.052(2) -0.0157(17) 0.0074(15) 0.0040(16)
C671 0.086(3) 0.053(2) 0.060(2) -0.020(2) 0.003(2) 0.023(2)
C672 0.063(2) 0.059(2) 0.050(2) -0.0153(18) 0.0094(17) -0.0037(19)
C673 0.043(2) 0.144(5) 0.087(3) -0.053(4) 0.017(2) -0.006(3)
C7 0.0284(14) 0.0281(14) 0.0471(17) -0.0054(13) 0.0002(12) -0.0069(11)
C71 0.0300(14) 0.0300(14) 0.0345(15) -0.0035(12) -0.0007(11) -0.0089(11)
C72 0.0302(14) 0.0284(14) 0.0354(15) -0.0039(12) 0.0001(11) -0.0012(11)
C73 0.0382(15) 0.0279(14) 0.0304(14) -0.0047(12) -0.0014(11) -0.0087(12)
C74 0.0320(14) 0.0311(14) 0.0343(15) -0.0038(12) -0.0016(11) -0.0078(12)
C75 0.0309(14) 0.0295(14) 0.0350(15) -0.0063(12) 0.0000(11) -0.0049(11)
C76 0.0331(15) 0.0259(13) 0.0384(16) -0.0053(12) 0.0020(11) -0.0053(11)
O72 0.0312(10) 0.0275(10) 0.0479(12) -0.0098(9) -0.0008(9) -0.0048(8)
N75 0.0298(13) 0.0320(13) 0.0427(14) -0.0069(11) 0.0027(10) -0.0040(10)
O751 0.0378(12) 0.0314(11) 0.0640(15) -0.0156(11) 0.0015(10) -0.0023(9)
O752 0.0300(11) 0.0396(12) 0.0719(16) -0.0098(11) -0.0047(10) -0.0073(9)
C8 0.0435(16) 0.0282(14) 0.0377(16) -0.0076(12) -0.0069(12) -0.0045(12)
C81 0.0388(15) 0.0251(13) 0.0354(15) -0.0090(12) -0.0027(12) -0.0078(11)
C82 0.0352(14) 0.0252(13) 0.0353(15) -0.0113(12) 0.0056(11) -0.0100(11)
C83 0.0329(14) 0.0245(13) 0.0360(15) -0.0075(12) 0.0007(11) -0.0066(11)
C84 0.0360(15) 0.0298(14) 0.0330(15) -0.0068(12) 0.0015(11) -0.0072(12)
C85 0.0309(14) 0.0303(14) 0.0377(16) -0.0112(12) 0.0022(11) -0.0081(11)
C86 0.0288(14) 0.0302(14) 0.0462(17) -0.0138(13) -0.0005(12) -0.0050(11)
O82 0.0404(11) 0.0321(10) 0.0336(11) -0.0119(9) 0.0064(8) -0.0090(9)
C88 0.0456(17) 0.0315(15) 0.0351(16) -0.0118(13) 0.0040(12) -0.0054(13)
C89 0.0340(15) 0.0407(18) 0.0441(17) -0.0179(15) 0.0040(12) -0.0023(13)
N89 0.0481(16) 0.0377(16) 0.0569(18) -0.0159(14) -0.0057(13) 0.0015(12)
C87 0.0344(15) 0.0362(15) 0.0416(17) -0.0177(13) 0.0051(12) -0.0057(12)
C871 0.080(3) 0.049(2) 0.067(3) -0.032(2) 0.020(2) -0.0169(19)
C872 0.0364(17) 0.071(2) 0.0382(18) -0.0121(17) 0.0035(13) -0.0015(16)
C873 0.0332(15) 0.0455(17) 0.0389(16) -0.0120(14) 0.0023(12) -0.0026(13)
O1M 0.0474(15) 0.0739(19) 0.0721(19) -0.0126(16) 0.0025(13) -0.0022(14)
C1M 0.049(2) 0.059(2) 0.076(3) -0.022(2) 0.0040(18) -0.0217(18)
C1L 0.0484(18) 0.0324(16) 0.053(2) -0.0103(15) -0.0087(15) -0.0042(14)
Cl1 0.0483(5) 0.0483(5) 0.0631(6) -0.0158(4) 0.0028(4) -0.0070(4)
Cl2 0.0558(5) 0.0566(5) 0.0566(5) -0.0142(4) 0.0007(4) 0.0018(4)

loop_
_atom_type_symbol
_atom_type_description
_atom_type_scat_dispersion_real
_atom_type_scat_dispersion_imag
_atom_type_scat_source
C C 0.0033 0.0016 'International Tables Vol C Tables 4.2.6.8 and 6.1.1.4'
H H 0.0000 0.0000 'International Tables Vol C Tables 4.2.6.8 and 6.1.1.4'
Cl Cl 0.1484 0.1585 'International Tables Vol C Tables 4.2.6.8 and 6.1.1.4'
N N 0.0061 0.0033 'International Tables Vol C Tables 4.2.6.8 and 6.1.1.4'
O O 0.0106 0.0060 'International Tables Vol C Tables 4.2.6.8 and 6.1.1.4'

loop_
_geom_angle_atom_site_label_1
_geom_angle_atom_site_label_2
_geom_angle_atom_site_label_3
_geom_angle
_geom_angle_site_symmetry_1
_geom_angle_site_symmetry_3
_geom_angle_publ_flag
C11 C1 C43 112.0(2) . . ?
C11 C1 H1A 109.2 . . ?
C43 C1 H1A 109.2 . . ?
C11 C1 H1B 109.2 . . ?
C43 C1 H1B 109.2 . . ?
H1A C1 H1B 107.9 . . ?
C16 C11 C12 117.8(3) . . ?
C16 C11 C1 120.5(3) . . ?
C12 C11 C1 121.6(3) . . ?
O12 C12 C13 115.2(3) . . ?
O12 C12 C11 123.0(2) . . ?
C13 C12 C11 121.8(3) . . ?
C14 C13 C12 118.8(3) . . ?
C14 C13 C2 120.9(2) . . ?
C12 C13 C2 120.3(3) . . ?
C13 C14 C15 119.7(3) . . ?
C13 C14 H14 120.1 . . ?
C15 C14 H14 120.1 . . ?
C14 C15 C16 121.4(3) . . ?
C14 C15 N15 119.0(3) . . ?
C16 C15 N15 119.6(3) . . ?
C11 C16 C15 120.4(3) . . ?
C11 C16 H16 119.8 . . ?
C15 C16 H16 119.8 . . ?
C12 O12 H12 109.5 . . ?
O151 N15 O152 123.5(3) . . ?
O151 N15 C15 118.2(2) . . ?
O152 N15 C15 118.3(3) . . ?
C13 C2 C21 111.6(2) . . ?
C13 C2 H2A 109.3 . . ?
C21 C2 H2A 109.3 . . ?
C13 C2 H2B 109.3 . . ?
C21 C2 H2B 109.3 . . ?
H2A C2 H2B 108.0 . . ?
C22 C21 C26 118.1(3) . . ?
C22 C21 C2 122.5(2) . . ?
C26 C21 C2 119.4(3) . . ?
C21 C22 C23 121.4(3) . . ?
C21 C22 O22 119.5(2) . . ?
C23 C22 O22 118.9(3) . . ?
C24 C23 C22 118.2(3) . . ?
C24 C23 C3 120.3(3) . . ?
C22 C23 C3 121.4(3) . . ?
C23 C24 C25 122.5(3) . . ?
C23 C24 H24 118.7 . . ?
C25 C24 H24 118.7 . . ?
C26 C25 C24 117.3(3) . . ?
C26 C25 C27 122.3(3) . . ?
C24 C25 C27 120.4(3) . . ?
C25 C26 C21 122.2(3) . . ?
C25 C26 H26 118.9 . . ?
C21 C26 H26 118.9 . . ?
C22 O22 C28 116.6(2) . . ?
O22 C28 C29 109.7(2) . . ?
O22 C28 H28A 109.7 . . ?
C29 C28 H28A 109.7 . . ?
O22 C28 H28B 109.7 . . ?
C29 C28 H28B 109.7 . . ?
H28A C28 H28B 108.2 . . ?
N29 C29 C28 176.1(3) . . ?
C273 C27 C271 108.1(3) . . ?
C273 C27 C272 109.0(3) . . ?
C271 C27 C272 108.7(3) . . ?
C273 C27 C25 109.4(3) . . ?
C271 C27 C25 111.6(3) . . ?
C272 C27 C25 110.0(3) . . ?
C27 C271 H27A 109.5 . . ?
C27 C271 H27B 109.5 . . ?
H27A C271 H27B 109.5 . . ?
C27 C271 H27C 109.5 . . ?
H27A C271 H27C 109.5 . . ?
H27B C271 H27C 109.5 . . ?
C27 C272 H27D 109.5 . . ?
C27 C272 H27E 109.5 . . ?
H27D C272 H27E 109.5 . . ?
C27 C272 H27F 109.5 . . ?
H27D C272 H27F 109.5 . . ?
H27E C272 H27F 109.5 . . ?
C27 C273 H27G 109.5 . . ?
C27 C273 H27H 109.5 . . ?
H27G C273 H27H 109.5 . . ?
C27 C273 H27I 109.5 . . ?
H27G C273 H27I 109.5 . . ?
H27H C273 H27I 109.5 . . ?
C23 C3 C31 112.5(3) . . ?
C23 C3 H3A 109.1 . . ?
C31 C3 H3A 109.1 . . ?
C23 C3 H3B 109.1 . . ?
C31 C3 H3B 109.1 . . ?
H3A C3 H3B 107.8 . . ?
C36 C31 C32 118.6(3) . . ?
C36 C31 C3 119.3(3) . . ?
C32 C31 C3 122.1(3) . . ?
O32 C32 C31 123.4(3) . . ?
O32 C32 C33 114.8(3) . . ?
C31 C32 C33 121.7(3) . . ?
C34 C33 C32 118.4(3) . . ?
C34 C33 C4 121.6(3) . . ?
C32 C33 C4 120.0(3) . . ?
C33 C34 C35 119.6(3) . . ?
C33 C34 H34 120.2 . . ?
C35 C34 H34 120.2 . . ?
C34 C35 C36 122.2(3) . . ?
C34 C35 N35 119.7(3) . . ?
C36 C35 N35 118.0(3) . . ?
C31 C36 C35 119.5(3) . . ?
C31 C36 H36 120.3 . . ?
C35 C36 H36 120.3 . . ?
C32 O32 H32 109.5 . . ?
O352 N35 O351 123.1(3) . . ?
O352 N35 C35 118.9(3) . . ?
O351 N35 C35 117.9(3) . . ?
C33 C4 C41 112.3(3) . . ?
C33 C4 H4A 109.1 . . ?
C41 C4 H4A 109.1 . . ?
C33 C4 H4B 109.1 . . ?
C41 C4 H4B 109.1 . . ?
H4A C4 H4B 107.9 . . ?
C42 C41 C46 117.7(3) . . ?
C42 C41 C4 122.9(3) . . ?
C46 C41 C4 119.4(3) . . ?
C43 C42 C41 122.1(3) . . ?
C43 C42 O42 117.9(3) . . ?
C41 C42 O42 119.9(3) . . ?
C42 C43 C44 117.7(3) . . ?
C42 C43 C1 121.7(3) . . ?
C44 C43 C1 120.6(3) . . ?
C45 C44 C43 122.4(3) . . ?
C45 C44 H44 118.8 . . ?
C43 C44 H44 118.8 . . ?
C44 C45 C46 117.4(3) . . ?
C44 C45 C47 121.5(3) . . ?
C46 C45 C47 121.0(3) . . ?
C41 C46 C45 122.3(3) . . ?
C41 C46 H46 118.8 . . ?
C45 C46 H46 118.8 . . ?
C42 O42 C48 114.8(2) . . ?
O42 C48 C49 106.4(2) . . ?
O42 C48 H48A 110.4 . . ?
C49 C48 H48A 110.4 . . ?
O42 C48 H48B 110.4 . . ?
C49 C48 H48B 110.4 . . ?
H48A C48 H48B 108.6 . . ?
N49 C49 C48 179.0(4) . . ?
C472 C47 C476 134.3(5) . . ?
C472 C47 C471 115.5(6) . . ?
C476 C47 C471 46.4(6) . . ?
C472 C47 C475 51.2(5) . . ?
C476 C47 C475 114.2(7) . . ?
C471 C47 C475 144.1(5) . . ?
C472 C47 C45 112.2(4) . . ?
C476 C47 C45 113.4(5) . . ?
C471 C47 C45 108.8(4) . . ?
C475 C47 C45 107.0(4) . . ?
C472 C47 C473 105.9(5) . . ?
C476 C47 C473 58.4(7) . . ?
C471 C47 C473 103.7(7) . . ?
C475 C47 C473 59.9(6) . . ?
C45 C47 C473 110.3(4) . . ?
C472 C47 C474 53.3(5) . . ?
C476 C47 C474 107.7(7) . . ?
C471 C47 C474 66.7(7) . . ?
C475 C47 C474 103.4(6) . . ?
C45 C47 C474 110.7(4) . . ?
C473 C47 C474 138.7(5) . . ?
C47 C471 H47A 109.5 . . ?
C47 C471 H47B 109.5 . . ?
H47A C471 H47B 109.5 . . ?
C47 C471 H47C 109.5 . . ?
H47A C471 H47C 109.5 . . ?
H47B C471 H47C 109.5 . . ?
C47 C472 H47D 109.5 . . ?
C47 C472 H47E 109.5 . . ?
H47D C472 H47E 109.5 . . ?
C47 C472 H47F 109.5 . . ?
H47D C472 H47F 109.5 . . ?
H47E C472 H47F 109.5 . . ?
C47 C473 H47G 109.5 . . ?
C47 C473 H47H 109.5 . . ?
H47G C473 H47H 109.5 . . ?
C47 C473 H47I 109.5 . . ?
H47G C473 H47I 109.5 . . ?
H47H C473 H47I 109.5 . . ?
C47 C474 H47J 109.5 . . ?
C47 C474 H47K 109.5 . . ?
H47J C474 H47K 109.5 . . ?
C47 C474 H47L 109.5 . . ?
H47J C474 H47L 109.5 . . ?
H47K C474 H47L 109.5 . . ?
C47 C475 H47M 109.5 . . ?
C47 C475 H47N 109.5 . . ?
H47M C475 H47N 109.5 . . ?
C47 C475 H47O 109.5 . . ?
H47M C475 H47O 109.5 . . ?
H47N C475 H47O 109.5 . . ?
C47 C476 H47P 109.5 . . ?
C47 C476 H47Q 109.5 . . ?
H47P C476 H47Q 109.5 . . ?
C47 C476 H47R 109.5 . . ?
H47P C476 H47R 109.5 . . ?
H47Q C476 H47R 109.5 . . ?
C51 C5 C83 109.6(2) . . ?
C51 C5 H5A 109.7 . . ?
C83 C5 H5A 109.7 . . ?
C51 C5 H5B 109.7 . . ?
C83 C5 H5B 109.7 . . ?
H5A C5 H5B 108.2 . . ?
C56 C51 C52 118.9(3) . . ?
C56 C51 C5 122.3(3) . . ?
C52 C51 C5 118.7(3) . . ?
O52 C52 C53 123.5(3) . . ?
O52 C52 C51 115.7(2) . . ?
C53 C52 C51 120.8(3) . . ?
C54 C53 C52 118.9(3) . . ?
C54 C53 C6 119.7(3) . . ?
C52 C53 C6 121.4(3) . . ?
C53 C54 C55 119.5(3) . . ?
C53 C54 H54 120.2 . . ?
C55 C54 H54 120.2 . . ?
C56 C55 C54 121.7(3) . . ?
C56 C55 N55 119.2(3) . . ?
C54 C55 N55 119.2(3) . . ?
C51 C56 C55 120.1(3) . . ?
C51 C56 H56 119.9 . . ?
C55 C56 H56 119.9 . . ?
C52 O52 H52 109.5 . . ?
O552 N55 O551 123.0(3) . . ?
O552 N55 C55 118.8(2) . . ?
O551 N55 C55 118.1(2) . . ?
C53 C6 C61 113.0(2) . . ?
C53 C6 H6A 109.0 . . ?
C61 C6 H6A 109.0 . . ?
C53 C6 H6B 109.0 . . ?
C61 C6 H6B 109.0 . . ?
H6A C6 H6B 107.8 . . ?
C62 C61 C66 118.2(3) . . ?
C62 C61 C6 121.9(3) . . ?
C66 C61 C6 119.9(3) . . ?
C61 C62 C63 122.5(3) . . ?
C61 C62 O62 118.6(2) . . ?
C63 C62 O62 118.9(3) . . ?
C64 C63 C62 116.8(3) . . ?
C64 C63 C7 120.9(3) . . ?
C62 C63 C7 122.2(3) . . ?
C63 C64 C65 122.8(3) . . ?
C63 C64 H64 118.6 . . ?
C65 C64 H64 118.6 . . ?
C66 C65 C64 117.9(3) . . ?
C66 C65 C67 122.8(3) . . ?
C64 C65 C67 119.4(3) . . ?
C65 C66 C61 121.7(3) . . ?
C65 C66 H66 119.2 . . ?
C61 C66 H66 119.2 . . ?
C62 O62 C68 113.9(2) . . ?
O62 C68 C69 106.3(2) . . ?
O62 C68 H68A 110.5 . . ?
C69 C68 H68A 110.5 . . ?
O62 C68 H68B 110.5 . . ?
C69 C68 H68B 110.5 . . ?
H68A C68 H68B 108.7 . . ?
N69 C69 C68 178.2(4) . . ?
C672 C67 C673 108.5(4) . . ?
C672 C67 C65 112.4(3) . . ?
C673 C67 C65 108.0(3) . . ?
C672 C67 C671 107.7(3) . . ?
C673 C67 C671 110.4(4) . . ?
C65 C67 C671 109.9(3) . . ?
C67 C671 H67A 109.5 . . ?
C67 C671 H67B 109.5 . . ?
H67A C671 H67B 109.5 . . ?
C67 C671 H67C 109.5 . . ?
H67A C671 H67C 109.5 . . ?
H67B C671 H67C 109.5 . . ?
C67 C672 H67D 109.5 . . ?
C67 C672 H67E 109.5 . . ?
H67D C672 H67E 109.5 . . ?
C67 C672 H67F 109.5 . . ?
H67D C672 H67F 109.5 . . ?
H67E C672 H67F 109.5 . . ?
C67 C673 H67G 109.5 . . ?
C67 C673 H67H 109.5 . . ?
H67G C673 H67H 109.5 . . ?
C67 C673 H67I 109.5 . . ?
H67G C673 H67I 109.5 . . ?
H67H C673 H67I 109.5 . . ?
C63 C7 C71 112.0(2) . . ?
C63 C7 H7A 109.2 . . ?
C71 C7 H7A 109.2 . . ?
C63 C7 H7B 109.2 . . ?
C71 C7 H7B 109.2 . . ?
H7A C7 H7B 107.9 . . ?
C76 C71 C72 118.7(2) . . ?
C76 C71 C7 121.5(3) . . ?
C72 C71 C7 119.8(3) . . ?
O72 C72 C73 121.7(2) . . ?
O72 C72 C71 117.1(2) . . ?
C73 C72 C71 121.3(3) . . ?
C74 C73 C72 118.8(3) . . ?
C74 C73 C8 120.5(2) . . ?
C72 C73 C8 120.7(3) . . ?
C73 C74 C75 119.7(3) . . ?
C73 C74 H74 120.1 . . ?
C75 C74 H74 120.1 . . ?
C76 C75 C74 121.9(3) . . ?
C76 C75 N75 119.3(2) . . ?
C74 C75 N75 118.8(2) . . ?
C71 C76 C75 119.7(3) . . ?
C71 C76 H76 120.2 . . ?
C75 C76 H76 120.2 . . ?
C72 O72 H72 109.5 . . ?
O751 N75 O752 121.8(2) . . ?
O751 N75 C75 119.2(2) . . ?
O752 N75 C75 119.0(2) . . ?
C81 C8 C73 109.9(2) . . ?
C81 C8 H8A 109.7 . . ?
C73 C8 H8A 109.7 . . ?
C81 C8 H8B 109.7 . . ?
C73 C8 H8B 109.7 . . ?
H8A C8 H8B 108.2 . . ?
C86 C81 C82 117.8(3) . . ?
C86 C81 C8 118.7(3) . . ?
C82 C81 C8 122.9(3) . . ?
C83 C82 C81 122.1(3) . . ?
C83 C82 O82 119.5(3) . . ?
C81 C82 O82 118.0(3) . . ?
C82 C83 C84 117.5(3) . . ?
C82 C83 C5 123.2(3) . . ?
C84 C83 C5 119.0(3) . . ?
C85 C84 C83 122.5(3) . . ?
C85 C84 H84 118.7 . . ?
C83 C84 H84 118.7 . . ?
C86 C85 C84 117.7(3) . . ?
C86 C85 C87 120.4(3) . . ?
C84 C85 C87 121.7(3) . . ?
C85 C86 C81 122.3(3) . . ?
C85 C86 H86 118.9 . . ?
C81 C86 H86 118.9 . . ?
C82 O82 C88 115.7(2) . . ?
O82 C88 C89 111.9(2) . . ?
O82 C88 H88A 109.2 . . ?
C89 C88 H88A 109.2 . . ?
O82 C88 H88B 109.2 . . ?
C89 C88 H88B 109.2 . . ?
H88A C88 H88B 107.9 . . ?
N89 C89 C88 179.0(4) . . ?
C873 C87 C871 110.4(3) . . ?
C873 C87 C872 107.3(3) . . ?
C871 C87 C872 108.0(3) . . ?
C873 C87 C85 110.0(2) . . ?
C871 C87 C85 108.7(3) . . ?
C872 C87 C85 112.4(3) . . ?
C87 C871 H87A 109.5 . . ?
C87 C871 H87B 109.5 . . ?
H87A C871 H87B 109.5 . . ?
C87 C871 H87C 109.5 . . ?
H87A C871 H87C 109.5 . . ?
H87B C871 H87C 109.5 . . ?
C87 C872 H87D 109.5 . . ?
C87 C872 H87E 109.5 . . ?
H87D C872 H87E 109.5 . . ?
C87 C872 H87F 109.5 . . ?
H87D C872 H87F 109.5 . . ?
H87E C872 H87F 109.5 . . ?
C87 C873 H87G 109.5 . . ?
C87 C873 H87H 109.5 . . ?
H87G C873 H87H 109.5 . . ?
C87 C873 H87I 109.5 . . ?
H87G C873 H87I 109.5 . . ?
H87H C873 H87I 109.5 . . ?
C1M O1M H1M 109.5 . . ?
O1M C1M H1MA 109.5 . . ?
O1M C1M H1MB 109.5 . . ?
H1MA C1M H1MB 109.5 . . ?
O1M C1M H1MC 109.5 . . ?
H1MA C1M H1MC 109.5 . . ?
H1MB C1M H1MC 109.5 . . ?
Cl2 C1L Cl1 111.55(18) . . ?
Cl2 C1L H1L1 109.3 . . ?
Cl1 C1L H1L1 109.3 . . ?
Cl2 C1L H1L2 109.3 . . ?
Cl1 C1L H1L2 109.3 . . ?
H1L1 C1L H1L2 108.0 . . ?

loop_
_geom_bond_atom_site_label_1
_geom_bond_atom_site_label_2
_geom_bond_distance
_geom_bond_site_symmetry_2
_geom_bond_publ_flag
C1 C11 1.518(4) . ?
C1 C43 1.521(4) . ?
C1 H1A 0.9900 . ?
C1 H1B 0.9900 . ?
C11 C16 1.382(4) . ?
C11 C12 1.414(4) . ?
C12 O12 1.350(4) . ?
C12 C13 1.409(4) . ?
C13 C14 1.382(4) . ?
C13 C2 1.519(4) . ?
C14 C15 1.388(4) . ?
C14 H14 0.9500 . ?
C15 C16 1.398(4) . ?
C15 N15 1.464(4) . ?
C16 H16 0.9500 . ?
O12 H12 0.8400 . ?
N15 O151 1.231(4) . ?
N15 O152 1.237(4) . ?
C2 C21 1.524(4) . ?
C2 H2A 0.9900 . ?
C2 H2B 0.9900 . ?
C21 C22 1.390(4) . ?
C21 C26 1.404(4) . ?
C22 C23 1.398(4) . ?
C22 O22 1.404(3) . ?
C23 C24 1.384(4) . ?
C23 C3 1.520(4) . ?
C24 C25 1.400(5) . ?
C24 H24 0.9500 . ?
C25 C26 1.388(4) . ?
C25 C27 1.551(4) . ?
C26 H26 0.9500 . ?
O22 C28 1.444(3) . ?
C28 C29 1.476(5) . ?
C28 H28A 0.9900 . ?
C28 H28B 0.9900 . ?
C29 N29 1.141(5) . ?
C27 C273 1.528(4) . ?
C27 C271 1.535(5) . ?
C27 C272 1.541(5) . ?
C271 H27A 0.9800 . ?
C271 H27B 0.9800 . ?
C271 H27C 0.9800 . ?
C272 H27D 0.9800 . ?
C272 H27E 0.9800 . ?
C272 H27F 0.9800 . ?
C273 H27G 0.9800 . ?
C273 H27H 0.9800 . ?
C273 H27I 0.9800 . ?
C3 C31 1.529(4) . ?
C3 H3A 0.9900 . ?
C3 H3B 0.9900 . ?
C31 C36 1.376(4) . ?
C31 C32 1.405(4) . ?
C32 O32 1.355(4) . ?
C32 C33 1.414(4) . ?
C33 C34 1.379(4) . ?
C33 C4 1.518(4) . ?
C34 C35 1.384(4) . ?
C34 H34 0.9500 . ?
C35 C36 1.395(4) . ?
C35 N35 1.461(4) . ?
C36 H36 0.9500 . ?
O32 H32 0.8400 . ?
N35 O352 1.222(4) . ?
N35 O351 1.242(3) . ?
C4 C41 1.522(5) . ?
C4 H4A 0.9900 . ?
C4 H4B 0.9900 . ?
C41 C42 1.392(4) . ?
C41 C46 1.395(4) . ?
C42 C43 1.392(4) . ?
C42 O42 1.404(3) . ?
C43 C44 1.399(4) . ?
C44 C45 1.389(5) . ?
C44 H44 0.9500 . ?
C45 C46 1.396(5) . ?
C45 C47 1.542(4) . ?
C46 H46 0.9500 . ?
O42 C48 1.428(3) . ?
C48 C49 1.476(5) . ?
C48 H48A 0.9900 . ?
C48 H48B 0.9900 . ?
C49 N49 1.152(5) . ?
C47 C472 1.443(7) . ?
C47 C476 1.454(10) . ?
C47 C471 1.523(9) . ?
C47 C475 1.541(9) . ?
C47 C473 1.633(10) . ?
C47 C474 1.635(11) . ?
C471 H47A 0.9800 . ?
C471 H47B 0.9800 . ?
C471 H47C 0.9800 . ?
C472 H47D 0.9800 . ?
C472 H47E 0.9800 . ?
C472 H47F 0.9800 . ?
C473 H47G 0.9800 . ?
C473 H47H 0.9800 . ?
C473 H47I 0.9800 . ?
C474 H47J 0.9800 . ?
C474 H47K 0.9800 . ?
C474 H47L 0.9800 . ?
C475 H47M 0.9800 . ?
C475 H47N 0.9800 . ?
C475 H47O 0.9800 . ?
C476 H47P 0.9800 . ?
C476 H47Q 0.9800 . ?
C476 H47R 0.9800 . ?
C5 C51 1.514(4) . ?
C5 C83 1.519(4) . ?
C5 H5A 0.9900 . ?
C5 H5B 0.9900 . ?
C51 C56 1.370(4) . ?
C51 C52 1.422(4) . ?
C52 O52 1.343(4) . ?
C52 C53 1.415(4) . ?
C53 C54 1.379(4) . ?
C53 C6 1.523(4) . ?
C54 C55 1.403(4) . ?
C54 H54 0.9500 . ?
C55 C56 1.385(4) . ?
C55 N55 1.447(4) . ?
C56 H56 0.9500 . ?
O52 H52 0.8400 . ?
N55 O552 1.230(3) . ?
N55 O551 1.239(3) . ?
C6 C61 1.524(4) . ?
C6 H6A 0.9900 . ?
C6 H6B 0.9900 . ?
C61 C62 1.388(4) . ?
C61 C66 1.394(5) . ?
C62 C63 1.399(4) . ?
C62 O62 1.400(4) . ?
C63 C64 1.392(4) . ?
C63 C7 1.512(4) . ?
C64 C65 1.394(5) . ?
C64 H64 0.9500 . ?
C65 C66 1.391(4) . ?
C65 C67 1.544(5) . ?
C66 H66 0.9500 . ?
O62 C68 1.438(3) . ?
C68 C69 1.462(4) . ?
C68 H68A 0.9900 . ?
C68 H68B 0.9900 . ?
C69 N69 1.145(4) . ?
C67 C672 1.527(5) . ?
C67 C673 1.534(6) . ?
C67 C671 1.545(6) . ?
C671 H67A 0.9800 . ?
C671 H67B 0.9800 . ?
C671 H67C 0.9800 . ?
C672 H67D 0.9800 . ?
C672 H67E 0.9800 . ?
C672 H67F 0.9800 . ?
C673 H67G 0.9800 . ?
C673 H67H 0.9800 . ?
C673 H67I 0.9800 . ?
C7 C71 1.516(4) . ?
C7 H7A 0.9900 . ?
C7 H7B 0.9900 . ?
C71 C76 1.378(4) . ?
C71 C72 1.418(4) . ?
C72 O72 1.351(3) . ?
C72 C73 1.405(4) . ?
C73 C74 1.377(4) . ?
C73 C8 1.523(4) . ?
C74 C75 1.394(4) . ?
C74 H74 0.9500 . ?
C75 C76 1.387(4) . ?
C75 N75 1.450(4) . ?
C76 H76 0.9500 . ?
O72 H72 0.8400 . ?
N75 O751 1.235(3) . ?
N75 O752 1.236(3) . ?
C8 C81 1.517(4) . ?
C8 H8A 0.9900 . ?
C8 H8B 0.9900 . ?
C81 C86 1.396(4) . ?
C81 C82 1.397(4) . ?
C82 C83 1.382(4) . ?
C82 O82 1.409(4) . ?
C83 C84 1.403(4) . ?
C84 C85 1.386(4) . ?
C84 H84 0.9500 . ?
C85 C86 1.380(4) . ?
C85 C87 1.542(4) . ?
C86 H86 0.9500 . ?
O82 C88 1.423(3) . ?
C88 C89 1.471(4) . ?
C88 H88A 0.9900 . ?
C88 H88B 0.9900 . ?
C89 N89 1.149(4) . ?
C87 C873 1.529(4) . ?
C87 C871 1.532(5) . ?
C87 C872 1.535(5) . ?
C871 H87A 0.9800 . ?
C871 H87B 0.9800 . ?
C871 H87C 0.9800 . ?
C872 H87D 0.9800 . ?
C872 H87E 0.9800 . ?
C872 H87F 0.9800 . ?
C873 H87G 0.9800 . ?
C873 H87H 0.9800 . ?
C873 H87I 0.9800 . ?
O1M C1M 1.388(5) . ?
O1M H1M 0.8400 . ?
C1M H1MA 0.9800 . ?
C1M H1MB 0.9800 . ?
C1M H1MC 0.9800 . ?
C1L Cl2 1.759(4) . ?
C1L Cl1 1.771(4) . ?
C1L H1L1 0.9900 . ?
C1L H1L2 0.9900 . ?

loop_
_geom_hbond_atom_site_label_D
_geom_hbond_atom_site_label_H
_geom_hbond_atom_site_label_A
_geom_hbond_distance_DH
_geom_hbond_distance_HA
_geom_hbond_distance_DA
_geom_hbond_angle_DHA
_geom_hbond_site_symmetry_A
O12 H12 O42 0.84 1.94 2.720(3) 154.9 .
O32 H32 O22 0.84 1.87 2.693(3) 165.3 .
O52 H52 O62 0.84 1.91 2.724(3) 162.5 .
O72 H72 O82 0.84 2.13 2.924(3) 158.7 .
O1M H1M O751 0.84 2.46 3.273(4) 163.5 1_655
O1M H1M O752 0.84 2.73 3.285(4) 124.6 1_655

loop_
_geom_torsion_atom_site_label_1
_geom_torsion_atom_site_label_2
_geom_torsion_atom_site_label_3
_geom_torsion_atom_site_label_4
_geom_torsion
_geom_torsion_site_symmetry_1
_geom_torsion_site_symmetry_2
_geom_torsion_site_symmetry_3
_geom_torsion_site_symmetry_4
_geom_torsion_publ_flag
C43 C1 C11 C16 -102.5(3) . . . . ?
C43 C1 C11 C12 75.4(3) . . . . ?
C16 C11 C12 O12 -178.3(3) . . . . ?
C1 C11 C12 O12 3.8(4) . . . . ?
C16 C11 C12 C13 1.0(4) . . . . ?
C1 C11 C12 C13 -177.0(3) . . . . ?
O12 C12 C13 C14 -179.9(2) . . . . ?
C11 C12 C13 C14 0.8(4) . . . . ?
O12 C12 C13 C2 -0.6(4) . . . . ?
C11 C12 C13 C2 -179.9(2) . . . . ?
C12 C13 C14 C15 -1.7(4) . . . . ?
C2 C13 C14 C15 179.0(3) . . . . ?
C13 C14 C15 C16 0.9(4) . . . . ?
C13 C14 C15 N15 -178.5(3) . . . . ?
C12 C11 C16 C15 -1.8(4) . . . . ?
C1 C11 C16 C15 176.2(3) . . . . ?
C14 C15 C16 C11 0.9(5) . . . . ?
N15 C15 C16 C11 -179.7(3) . . . . ?
C14 C15 N15 O151 161.7(3) . . . . ?
C16 C15 N15 O151 -17.7(4) . . . . ?
C14 C15 N15 O152 -18.6(4) . . . . ?
C16 C15 N15 O152 162.0(3) . . . . ?
C14 C13 C2 C21 94.1(3) . . . . ?
C12 C13 C2 C21 -85.2(3) . . . . ?
C13 C2 C21 C22 106.5(3) . . . . ?
C13 C2 C21 C26 -72.4(3) . . . . ?
C26 C21 C22 C23 5.7(4) . . . . ?
C2 C21 C22 C23 -173.3(2) . . . . ?
C26 C21 C22 O22 -179.7(2) . . . . ?
C2 C21 C22 O22 1.4(4) . . . . ?
C21 C22 C23 C24 -4.7(4) . . . . ?
O22 C22 C23 C24 -179.4(2) . . . . ?
C21 C22 C23 C3 171.9(2) . . . . ?
O22 C22 C23 C3 -2.8(4) . . . . ?
C22 C23 C24 C25 0.0(4) . . . . ?
C3 C23 C24 C25 -176.6(3) . . . . ?
C23 C24 C25 C26 3.4(4) . . . . ?
C23 C24 C25 C27 -177.8(3) . . . . ?
C24 C25 C26 C21 -2.4(4) . . . . ?
C27 C25 C26 C21 178.9(3) . . . . ?
C22 C21 C26 C25 -2.1(4) . . . . ?
C2 C21 C26 C25 177.0(2) . . . . ?
C21 C22 O22 C28 87.6(3) . . . . ?
C23 C22 O22 C28 -97.6(3) . . . . ?
C22 O22 C28 C29 105.3(3) . . . . ?
O22 C28 C29 N29 19(6) . . . . ?
C26 C25 C27 C273 -123.4(3) . . . . ?
C24 C25 C27 C273 57.9(4) . . . . ?
C26 C25 C27 C271 -3.8(4) . . . . ?
C24 C25 C27 C271 177.5(3) . . . . ?
C26 C25 C27 C272 116.9(3) . . . . ?
C24 C25 C27 C272 -61.8(4) . . . . ?
C24 C23 C3 C31 80.6(3) . . . . ?
C22 C23 C3 C31 -95.9(3) . . . . ?
C23 C3 C31 C36 -106.3(3) . . . . ?
C23 C3 C31 C32 74.9(4) . . . . ?
C36 C31 C32 O32 -176.8(3) . . . . ?
C3 C31 C32 O32 2.0(5) . . . . ?
C36 C31 C32 C33 1.7(5) . . . . ?
C3 C31 C32 C33 -179.4(3) . . . . ?
O32 C32 C33 C34 177.3(3) . . . . ?
C31 C32 C33 C34 -1.4(5) . . . . ?
O32 C32 C33 C4 -2.6(4) . . . . ?
C31 C32 C33 C4 178.8(3) . . . . ?
C32 C33 C34 C35 0.2(5) . . . . ?
C4 C33 C34 C35 -180.0(3) . . . . ?
C33 C34 C35 C36 0.6(5) . . . . ?
C33 C34 C35 N35 -178.8(3) . . . . ?
C32 C31 C36 C35 -0.9(5) . . . . ?
C3 C31 C36 C35 -179.8(3) . . . . ?
C34 C35 C36 C31 -0.3(5) . . . . ?
N35 C35 C36 C31 179.2(3) . . . . ?
C34 C35 N35 O352 179.3(3) . . . . ?
C36 C35 N35 O352 -0.2(5) . . . . ?
C34 C35 N35 O351 1.0(5) . . . . ?
C36 C35 N35 O351 -178.5(3) . . . . ?
C34 C33 C4 C41 98.5(3) . . . . ?
C32 C33 C4 C41 -81.6(4) . . . . ?
C33 C4 C41 C42 107.0(3) . . . . ?
C33 C4 C41 C46 -72.2(3) . . . . ?
C46 C41 C42 C43 5.2(4) . . . . ?
C4 C41 C42 C43 -174.0(3) . . . . ?
C46 C41 C42 O42 -178.0(2) . . . . ?
C4 C41 C42 O42 2.9(4) . . . . ?
C41 C42 C43 C44 -4.8(4) . . . . ?
O42 C42 C43 C44 178.2(2) . . . . ?
C41 C42 C43 C1 172.4(2) . . . . ?
O42 C42 C43 C1 -4.6(4) . . . . ?
C11 C1 C43 C42 -96.8(3) . . . . ?
C11 C1 C43 C44 80.3(3) . . . . ?
C42 C43 C44 C45 0.0(4) . . . . ?
C1 C43 C44 C45 -177.2(3) . . . . ?
C43 C44 C45 C46 4.1(4) . . . . ?
C43 C44 C45 C47 -175.4(3) . . . . ?
C42 C41 C46 C45 -0.7(4) . . . . ?
C4 C41 C46 C45 178.5(3) . . . . ?
C44 C45 C46 C41 -3.8(4) . . . . ?
C47 C45 C46 C41 175.8(3) . . . . ?
C43 C42 O42 C48 -104.1(3) . . . . ?
C41 C42 O42 C48 78.9(3) . . . . ?
C42 O42 C48 C49 -149.9(3) . . . . ?
O42 C48 C49 N49 37(24) . . . . ?
C44 C45 C47 C472 54.2(6) . . . . ?
C46 C45 C47 C472 -125.3(5) . . . . ?
C44 C45 C47 C476 -124.6(8) . . . . ?
C46 C45 C47 C476 55.9(8) . . . . ?
C44 C45 C47 C471 -74.9(7) . . . . ?
C46 C45 C47 C471 105.6(7) . . . . ?
C44 C45 C47 C475 108.6(5) . . . . ?
C46 C45 C47 C475 -71.0(6) . . . . ?
C44 C45 C47 C473 172.1(5) . . . . ?
C46 C45 C47 C473 -7.5(6) . . . . ?
C44 C45 C47 C474 -3.4(6) . . . . ?
C46 C45 C47 C474 177.0(5) . . . . ?
C83 C5 C51 C56 101.0(3) . . . . ?
C83 C5 C51 C52 -75.1(3) . . . . ?
C56 C51 C52 O52 177.1(2) . . . . ?
C5 C51 C52 O52 -6.7(4) . . . . ?
C56 C51 C52 C53 -3.5(4) . . . . ?
C5 C51 C52 C53 172.7(2) . . . . ?
O52 C52 C53 C54 -177.9(3) . . . . ?
C51 C52 C53 C54 2.7(4) . . . . ?
O52 C52 C53 C6 0.9(4) . . . . ?
C51 C52 C53 C6 -178.5(2) . . . . ?
C52 C53 C54 C55 -0.4(4) . . . . ?
C6 C53 C54 C55 -179.2(3) . . . . ?
C53 C54 C55 C56 -1.2(4) . . . . ?
C53 C54 C55 N55 177.7(2) . . . . ?
C52 C51 C56 C55 1.9(4) . . . . ?
C5 C51 C56 C55 -174.2(3) . . . . ?
C54 C55 C56 C51 0.4(4) . . . . ?
N55 C55 C56 C51 -178.5(2) . . . . ?
C56 C55 N55 O552 -168.2(3) . . . . ?
C54 C55 N55 O552 12.8(4) . . . . ?
C56 C55 N55 O551 12.4(4) . . . . ?
C54 C55 N55 O551 -166.6(3) . . . . ?
C54 C53 C6 C61 -106.9(3) . . . . ?
C52 C53 C6 C61 74.3(4) . . . . ?
C53 C6 C61 C62 -98.0(3) . . . . ?
C53 C6 C61 C66 81.0(3) . . . . ?
C66 C61 C62 C63 -3.4(4) . . . . ?
C6 C61 C62 C63 175.7(3) . . . . ?
C66 C61 C62 O62 179.3(2) . . . . ?
C6 C61 C62 O62 -1.6(4) . . . . ?
C61 C62 C63 C64 3.7(4) . . . . ?
O62 C62 C63 C64 -179.1(2) . . . . ?
C61 C62 C63 C7 -174.7(3) . . . . ?
O62 C62 C63 C7 2.5(4) . . . . ?
C62 C63 C64 C65 -0.7(4) . . . . ?
C7 C63 C64 C65 177.7(3) . . . . ?
C63 C64 C65 C66 -2.4(4) . . . . ?
C63 C64 C65 C67 178.1(3) . . . . ?
C64 C65 C66 C61 2.7(4) . . . . ?
C67 C65 C66 C61 -177.7(3) . . . . ?
C62 C61 C66 C65 0.1(4) . . . . ?
C6 C61 C66 C65 -179.0(3) . . . . ?
C61 C62 O62 C68 -91.3(3) . . . . ?
C63 C62 O62 C68 91.3(3) . . . . ?
C62 O62 C68 C69 152.4(3) . . . . ?
O62 C68 C69 N69 -28(12) . . . . ?
C66 C65 C67 C672 9.8(5) . . . . ?
C64 C65 C67 C672 -170.7(3) . . . . ?
C66 C65 C67 C673 -109.8(4) . . . . ?
C64 C65 C67 C673 69.7(5) . . . . ?
C66 C65 C67 C671 129.7(4) . . . . ?
C64 C65 C67 C671 -50.8(4) . . . . ?
C64 C63 C7 C71 -71.2(3) . . . . ?
C62 C63 C7 C71 107.1(3) . . . . ?
C63 C7 C71 C76 98.9(3) . . . . ?
C63 C7 C71 C72 -79.6(3) . . . . ?
C76 C71 C72 O72 -179.6(3) . . . . ?
C7 C71 C72 O72 -1.0(4) . . . . ?
C76 C71 C72 C73 0.2(4) . . . . ?
C7 C71 C72 C73 178.9(3) . . . . ?
O72 C72 C73 C74 -179.9(3) . . . . ?
C71 C72 C73 C74 0.3(4) . . . . ?
O72 C72 C73 C8 3.1(4) . . . . ?
C71 C72 C73 C8 -176.8(3) . . . . ?
C72 C73 C74 C75 -0.9(4) . . . . ?
C8 C73 C74 C75 176.2(3) . . . . ?
C73 C74 C75 C76 0.9(5) . . . . ?
C73 C74 C75 N75 -178.5(3) . . . . ?
C72 C71 C76 C75 -0.2(4) . . . . ?
C7 C71 C76 C75 -178.8(3) . . . . ?
C74 C75 C76 C71 -0.4(5) . . . . ?
N75 C75 C76 C71 179.1(3) . . . . ?
C76 C75 N75 O751 2.8(4) . . . . ?
C74 C75 N75 O751 -177.7(3) . . . . ?
C76 C75 N75 O752 -176.4(3) . . . . ?
C74 C75 N75 O752 3.1(4) . . . . ?
C74 C73 C8 C81 -108.3(3) . . . . ?
C72 C73 C8 C81 68.8(4) . . . . ?
C73 C8 C81 C86 63.1(3) . . . . ?
C73 C8 C81 C82 -108.8(3) . . . . ?
C86 C81 C82 C83 -0.5(4) . . . . ?
C8 C81 C82 C83 171.4(2) . . . . ?
C86 C81 C82 O82 -172.6(2) . . . . ?
C8 C81 C82 O82 -0.6(4) . . . . ?
C81 C82 C83 C84 0.8(4) . . . . ?
O82 C82 C83 C84 172.8(2) . . . . ?
C81 C82 C83 C5 -172.5(2) . . . . ?
O82 C82 C83 C5 -0.5(4) . . . . ?
C51 C5 C83 C82 118.7(3) . . . . ?
C51 C5 C83 C84 -54.5(3) . . . . ?
C82 C83 C84 C85 -1.6(4) . . . . ?
C5 C83 C84 C85 172.0(2) . . . . ?
C83 C84 C85 C86 2.1(4) . . . . ?
C83 C84 C85 C87 -172.7(3) . . . . ?
C84 C85 C86 C81 -1.8(4) . . . . ?
C87 C85 C86 C81 173.1(2) . . . . ?
C82 C81 C86 C85 1.0(4) . . . . ?
C8 C81 C86 C85 -171.3(3) . . . . ?
C83 C82 O82 C88 100.0(3) . . . . ?
C81 C82 O82 C88 -87.7(3) . . . . ?
C82 O82 C88 C89 -75.3(3) . . . . ?
O82 C88 C89 N89 35(20) . . . . ?
C86 C85 C87 C873 59.3(3) . . . . ?
C84 C85 C87 C873 -126.1(3) . . . . ?
C86 C85 C87 C871 -61.7(4) . . . . ?
C84 C85 C87 C871 112.9(3) . . . . ?
C86 C85 C87 C872 178.8(3) . . . . ?
C84 C85 C87 C872 -6.6(4) . . . . ?
